data_3000226
loop_
_publ_author_name
'Reiner, G.'
'Wartchow, R.'

_publ_contact_author
;    
    Concerning the crystal structure :
    Rudolf Wartchow
    Institut f\"ur Anorganische Chemie
    Leibniz-Universit\"at Hannover
    Callinstr. 9
    D-30167 Hannover
;
_publ_section_related_literature
;    
 Reiner, G., Wartchow, R. (2019).
 Ueber Kaliumchlorat, K Cl O3, Rubidiumchlorat, Rb Cl O3, und
 Caesiumchlorat, Cs Cl O3 .
 Institutionelles Repositorium der Leibniz Universitaet Hannover 
;
_publ_section_title
;
 On Potassiumchlorate, K Cl O3, Rubidiumchlorate, Rb Cl O3, and
 Cesiumchlorate, Cs Cl O3 . II. Crystal structure of high-temperature K Cl
 O3 at 296 K
;
_journal_name_full 'Institutionelles Repositorium der Leibniz Universitaet Hannover'
_journal_paper_doi 10.15488/4740
_journal_year 2019
_chemical_compound_source synthetic
_chemical_formula_moiety 'Cl O3, K'
_chemical_formula_sum 'Cl K O3'
_chemical_formula_weight 122.55
_chemical_name_systematic
;    
   potassium chlorate(V) (HTM)
;
_space_group_IT_number 62
_symmetry_cell_setting orthorhombic
_symmetry_Int_Tables_number 62
_symmetry_space_group_name_Hall '-P 2n 2ac'
_symmetry_space_group_name_H-M 'P c m n'
_audit_creation_method SHELXL-97
_cell_angle_alpha 90.00
_cell_angle_beta 90.00
_cell_angle_gamma 90.00
_cell_formula_units_Z 4
_cell_length_a 4.650(1)
_cell_length_b 5.582(1)
_cell_length_c 13.368(2)
_cell_measurement_temperature 296(2)
_cell_volume 346.98(11)
_computing_cell_refinement 'Stoe AED2 software'
_computing_data_collection 'Stoe AED2 software'
_computing_data_reduction 'Stoe AED2 software'
_computing_molecular_graphics 'PLATON (Spek, 1990)'
_computing_publication_material
;    
 The CIF given by SHELXL was edited and finally checked with PLATON
;
_computing_structure_refinement 'SHELXL  (Sheldrick, 1997)'
_diffrn_ambient_temperature 296(2)
_diffrn_measured_fraction_theta_full 1.0
_diffrn_measured_fraction_theta_max 1.000
_diffrn_measurement_device_type 'Stoe four circle diffractometer '
_diffrn_measurement_method 'background-peak-background method'
_diffrn_radiation_monochromator graphite
_diffrn_radiation_source 'fine-focus sealed tube'
_diffrn_radiation_type MoK\a
_diffrn_radiation_wavelength 0.71073
_diffrn_reflns_av_R_equivalents 0.11
_diffrn_reflns_av_sigmaI/netI 0.03
_diffrn_reflns_limit_h_max 4
_diffrn_reflns_limit_h_min -4
_diffrn_reflns_limit_k_max 4
_diffrn_reflns_limit_k_min -4
_diffrn_reflns_limit_l_max 11
_diffrn_reflns_limit_l_min -11
_diffrn_reflns_number 1687
_diffrn_reflns_theta_full 18.0
_diffrn_reflns_theta_max 18.0
_diffrn_reflns_theta_min 3.05
_diffrn_standards_decay_% 0
_diffrn_standards_number 0
_exptl_absorpt_coefficient_mu 2.1
_exptl_absorpt_correction_type none
_exptl_crystal_colour colourless
_exptl_crystal_density_diffrn 2.346
_exptl_crystal_description fragment
_exptl_crystal_F_000 240
_refine_diff_density_max 0.191
_refine_diff_density_min -0.251
_refine_diff_density_rms 0.056
_refine_ls_extinction_method none
_refine_ls_goodness_of_fit_ref 1.286
_refine_ls_matrix_type full
_refine_ls_number_parameters 28
_refine_ls_number_reflns 138
_refine_ls_number_restraints 0
_refine_ls_restrained_S_all 1.286
_refine_ls_R_factor_all 0.0524
_refine_ls_R_factor_gt 0.0404
_refine_ls_shift/su_max 0.000
_refine_ls_shift/su_mean 0.000
_refine_ls_structure_factor_coef Fsqd
_refine_ls_weighting_details 'calc w=1/[\s^2^(Fo^2^)+(0.0100P)^2^+0.2000P] where P=(Fo^2^+2Fc^2^)/3'
_refine_ls_weighting_scheme calc
_refine_ls_wR_factor_gt 0.0418
_refine_ls_wR_factor_ref 0.0440
_reflns_number_gt 112
_reflns_number_total 138
_reflns_threshold_expression >2sigma(I)
_journal_article_reference '16 S'
_cod_data_source_file kclbc.ci3
_cod_data_source_block wart_kclbc
_cod_depositor_comments
;Releasing structure 3000226 into public domain as published material
 per request from Rudolf Wartchow.
;
_cod_original_cell_volume 347.0(1)
_cod_database_code 3000226

loop_
_symmetry_equiv_pos_as_xyz
'x, y, z'
'x+1/2, -y, -z+1/2'
'-x, y+1/2, -z'
'-x+1/2, -y+1/2, z+1/2'
'-x, -y, -z'
'-x-1/2, y, z-1/2'
'x, -y-1/2, z'
'x-1/2, y-1/2, -z-1/2'

loop_
_atom_site_label
_atom_site_type_symbol
_atom_site_fract_x
_atom_site_fract_y
_atom_site_fract_z
_atom_site_U_iso_or_equiv
_atom_site_adp_type
_atom_site_occupancy
_atom_site_symmetry_multiplicity
_atom_site_calc_flag
_atom_site_refinement_flags
_atom_site_disorder_assembly
_atom_site_disorder_group
K K 0.5030(7) 0.2500 -0.14535(11) 0.0279(7) Uani 1 2 d S . .
Cl Cl 0.0308(6) 0.2500 0.08787(14) 0.0270(8) Uani 1 2 d S . .
O1 O 0.3377(14) 0.2500 0.0576(4) 0.043(2) Uani 1 2 d S . .
O2 O -0.0073(10) 0.4614(6) 0.1520(3) 0.0364(11) Uani 1 1 d . . .

loop_
_atom_site_aniso_label
_atom_site_aniso_U_11
_atom_site_aniso_U_22
_atom_site_aniso_U_33
_atom_site_aniso_U_23
_atom_site_aniso_U_13
_atom_site_aniso_U_12
K 0.0267(13) 0.0273(12) 0.0298(13) 0.000 0.0011(13) 0.000
Cl 0.027(2) 0.0282(18) 0.0258(15) 0.000 -0.0028(18) 0.000
O1 0.029(5) 0.064(5) 0.037(4) 0.000 0.012(3) 0.000
O2 0.038(2) 0.022(2) 0.049(3) -0.010(2) 0.001(3) 0.006(3)

loop_
_atom_type_symbol
_atom_type_description
_atom_type_scat_dispersion_real
_atom_type_scat_dispersion_imag
_atom_type_scat_source
K K 0.2009 0.2494 'International Tables Vol C Tables 4.2.6.8 and 6.1.1.4'
Cl Cl 0.1484 0.1585 'International Tables Vol C Tables 4.2.6.8 and 6.1.1.4'
O O 0.0106 0.0060 'International Tables Vol C Tables 4.2.6.8 and 6.1.1.4'

loop_
_geom_angle_atom_site_label_1
_geom_angle_atom_site_label_2
_geom_angle_atom_site_label_3
_geom_angle
_geom_angle_site_symmetry_1
_geom_angle_site_symmetry_3
O2 Cl O2 106.8(3) . 7_565
O2 Cl O1 106.0(2) . .
O2 Cl O1 106.0(2) 7_565 .

loop_
_geom_bond_atom_site_label_1
_geom_bond_atom_site_label_2
_geom_bond_distance
_geom_bond_site_symmetry_2
K O2 2.814(5) 3_545
K O2 2.814(5) 5_565
K O1 2.820(5) .
K O2 2.847(5) 5_665
K O2 2.847(5) 3_645
K O2 2.955(4) 4_554
K O2 2.955(4) 6_655
K O1 3.117(3) 5_665
K O1 3.117(3) 5_655
K Cl 3.570(2) 6_655
K Cl 3.617(2) 5_665
K Cl 3.617(2) 5_655
Cl O2 1.469(4) .
Cl O2 1.469(4) 7_565
Cl O1 1.483(7) .
